data_4066242
loop_
_publ_author_name
'Schrock, Richard R.'
'Jiang, Annie J.'
'Marinescu, Smaranda C.'
'Simpson, Jeffrey H.'
'M\"uller, Peter'

_publ_section_title
;
 Fundamental Studies of Molybdenum and Tungsten Methylidene and
 Metallacyclobutane Complexes&#x2020;
;
_journal_issue 21
_journal_name_full Organometallics
_journal_page_first 5241
_journal_paper_doi 10.1021/om100363g
_journal_volume 29
_journal_year 2010
_chemical_formula_sum 'C53 H72 Mo N2 O'
_chemical_formula_weight 849.07
_chemical_name_systematic
; 

 ? 

;
_space_group_IT_number 14
_symmetry_cell_setting monoclinic
_symmetry_space_group_name_Hall '-P 2yn'
_symmetry_space_group_name_H-M 'P 1 21/n 1'
_atom_sites_solution_hydrogens geom
_atom_sites_solution_primary direct
_atom_sites_solution_secondary difmap
_audit_creation_method SHELXL-97
_cell_angle_alpha 90.00
_cell_angle_beta 102.464(3)
_cell_angle_gamma 90.00
_cell_formula_units_Z 4
_cell_length_a 12.9672(5)
_cell_length_b 24.9663(9)
_cell_length_c 15.3133(6)
_cell_measurement_reflns_used 9972
_cell_measurement_temperature 100(2)
_cell_measurement_theta_max 69.02
_cell_measurement_theta_min 3.45
_cell_volume 4840.7(3)
_computing_cell_refinement 'SAINT 7.46A (Bruker-AXS, 2009)'
_computing_data_collection 'APEX2 v2009.9.0 (Bruker-AXS, 2009)'
_computing_data_reduction 'SAINT 7.46A (Bruker-AXS, 2009)'
_computing_molecular_graphics 'Bruker SHELXTL'
_computing_publication_material 'Bruker SHELXTL'
_computing_structure_refinement 'SHELXL-97 (Sheldrick, 2008)'
_computing_structure_solution 'SHELXS-97 (Sheldrick, 2008)'
_diffrn_ambient_temperature 100(2)
_diffrn_detector_area_resol_mean 8.3
_diffrn_measured_fraction_theta_full 1.000
_diffrn_measured_fraction_theta_max 1.000
_diffrn_measurement_device_type 'Bruker Smart APEX CCD'
_diffrn_measurement_method 'omega and phi scans'
_diffrn_radiation_monochromator graphite
_diffrn_radiation_source 'fine-focus sealed tube'
_diffrn_radiation_type CuK\a
_diffrn_radiation_wavelength 1.54178
_diffrn_reflns_av_R_equivalents 0.1607
_diffrn_reflns_av_sigmaI/netI 0.0694
_diffrn_reflns_limit_h_max 15
_diffrn_reflns_limit_h_min -15
_diffrn_reflns_limit_k_max 29
_diffrn_reflns_limit_k_min -30
_diffrn_reflns_limit_l_max 18
_diffrn_reflns_limit_l_min -18
_diffrn_reflns_number 94772
_diffrn_reflns_theta_full 68.21
_diffrn_reflns_theta_max 68.21
_diffrn_reflns_theta_min 3.45
_exptl_absorpt_coefficient_mu 2.484
_exptl_absorpt_correction_T_max 0.9520
_exptl_absorpt_correction_T_min 0.9292
_exptl_absorpt_correction_type multi-scan
_exptl_absorpt_process_details 'SADABS (Sheldrick, 2009)'
_exptl_crystal_colour yellow
_exptl_crystal_density_diffrn 1.165
_exptl_crystal_density_method 'not measured'
_exptl_crystal_description block
_exptl_crystal_F_000 1816
_exptl_crystal_size_max 0.03
_exptl_crystal_size_mid 0.03
_exptl_crystal_size_min 0.02
_refine_diff_density_max 2.203
_refine_diff_density_min -1.231
_refine_diff_density_rms 0.116
_refine_ls_extinction_method none
_refine_ls_goodness_of_fit_ref 1.028
_refine_ls_hydrogen_treatment mixed
_refine_ls_matrix_type full
_refine_ls_number_parameters 536
_refine_ls_number_reflns 8865
_refine_ls_number_restraints 2
_refine_ls_restrained_S_all 1.028
_refine_ls_R_factor_all 0.0894
_refine_ls_R_factor_gt 0.0607
_refine_ls_shift/su_max 0.002
_refine_ls_shift/su_mean 0.000
_refine_ls_structure_factor_coef Fsqd
_refine_ls_weighting_details 'calc w=1/[\s^2^(Fo^2^)+(0.1076P)^2^+0.0000P] where P=(Fo^2^+2Fc^2^)/3'
_refine_ls_weighting_scheme calc
_refine_ls_wR_factor_gt 0.1503
_refine_ls_wR_factor_ref 0.1712
_reflns_number_gt 6465
_reflns_number_total 8865
_reflns_threshold_expression >2sigma(I)
_cod_data_source_file om100363g_si_002.cif
_cod_data_source_block d09089
_cod_depositor_comments
;
The following automatic conversions were performed:

'_symmetry_cell_setting' value 'Monoclinic' changed to 'monoclinic'
according to /home/saulius/struct/CIF-dictionaries/cif_core.dic
dictionary named 'cif_core.dic' version 2.4.1 from 2010-06-29.

Automatic conversion script
Id: cif_fix_values 1715 2011-07-08 13:25:40Z adriana 
;
_cod_original_sg_symbol_H-M P2(1)/n
_cod_database_code 4066242

loop_
_symmetry_equiv_pos_as_xyz
'x, y, z'
'-x+1/2, y+1/2, -z+1/2'
'-x, -y, -z'
'x-1/2, -y-1/2, z-1/2'

loop_
_atom_site_label
_atom_site_type_symbol
_atom_site_fract_x
_atom_site_fract_y
_atom_site_fract_z
_atom_site_U_iso_or_equiv
_atom_site_adp_type
_atom_site_occupancy
_atom_site_symmetry_multiplicity
_atom_site_calc_flag
_atom_site_refinement_flags
Mo1 Mo 0.86535(3) 0.911386(14) 0.63049(2) 0.02209(13) Uani 1 1 d .
C1 C 0.9903(4) 0.8861(2) 0.5995(3) 0.0317(10) Uani 1 1 d D
H1A H 0.993(4) 0.8492(9) 0.614(4) 0.038 Uiso 1 1 d D
H1B H 1.039(4) 0.904(2) 0.570(3) 0.038 Uiso 1 1 d D
N1 N 0.8760(3) 0.97938(15) 0.6101(2) 0.0250(8) Uani 1 1 d .
C11 C 0.8873(3) 1.03458(17) 0.6081(3) 0.0237(9) Uani 1 1 d .
C12 C 0.8018(3) 1.06603(18) 0.5624(3) 0.0237(9) Uani 1 1 d .
C13 C 0.8148(4) 1.12129(19) 0.5641(3) 0.0292(10) Uani 1 1 d .
H13 H 0.7580 1.1433 0.5350 0.035 Uiso 1 1 calc R
C14 C 0.9091(4) 1.14511(19) 0.6074(3) 0.0329(10) Uani 1 1 d .
H14 H 0.9161 1.1830 0.6078 0.039 Uiso 1 1 calc R
C15 C 0.9926(4) 1.1136(2) 0.6499(3) 0.0307(10) Uani 1 1 d .
H15 H 1.0570 1.1302 0.6783 0.037 Uiso 1 1 calc R
C16 C 0.9843(3) 1.05770(18) 0.6518(3) 0.0249(9) Uani 1 1 d .
C17 C 0.6977(3) 1.04019(19) 0.5199(3) 0.0263(9) Uani 1 1 d .
H17 H 0.7132 1.0037 0.4992 0.032 Uiso 1 1 calc R
C18 C 0.6300(4) 1.0332(2) 0.5902(3) 0.0347(11) Uani 1 1 d .
H18A H 0.6684 1.0112 0.6396 0.052 Uiso 1 1 calc R
H18B H 0.5634 1.0156 0.5627 0.052 Uiso 1 1 calc R
H18C H 0.6152 1.0684 0.6130 0.052 Uiso 1 1 calc R
C19 C 0.6354(4) 1.0709(2) 0.4383(3) 0.0368(11) Uani 1 1 d .
H19A H 0.6107 1.1050 0.4579 0.055 Uiso 1 1 calc R
H19B H 0.5746 1.0494 0.4086 0.055 Uiso 1 1 calc R
H19C H 0.6812 1.0777 0.3963 0.055 Uiso 1 1 calc R
C20 C 1.0773(3) 1.02361(18) 0.6955(3) 0.0265(9) Uani 1 1 d .
H20 H 1.0498 0.9875 0.7072 0.032 Uiso 1 1 calc R
C21 C 1.1525(4) 1.0162(2) 0.6330(4) 0.0423(12) Uani 1 1 d .
H21A H 1.1144 1.0002 0.5768 0.063 Uiso 1 1 calc R
H21B H 1.2105 0.9925 0.6611 0.063 Uiso 1 1 calc R
H21C H 1.1811 1.0510 0.6207 0.063 Uiso 1 1 calc R
C22 C 1.1367(4) 1.0464(2) 0.7850(3) 0.0366(11) Uani 1 1 d .
H22A H 1.1727 1.0795 0.7746 0.055 Uiso 1 1 calc R
H22B H 1.1890 1.0202 0.8148 0.055 Uiso 1 1 calc R
H22C H 1.0865 1.0540 0.8230 0.055 Uiso 1 1 calc R
N2 N 0.7567(3) 0.87778(15) 0.5295(2) 0.0268(8) Uani 1 1 d .
C23 C 0.7654(4) 0.8388(2) 0.4681(3) 0.0340(11) Uani 1 1 d .
H23 H 0.8298 0.8263 0.4555 0.041 Uiso 1 1 calc R
C24 C 0.6675(4) 0.8208(2) 0.4281(3) 0.0404(12) Uani 1 1 d .
H24 H 0.6518 0.7939 0.3834 0.049 Uiso 1 1 calc R
C25 C 0.5933(4) 0.8498(2) 0.4656(4) 0.0424(13) Uani 1 1 d .
H25 H 0.5187 0.8460 0.4509 0.051 Uiso 1 1 calc R
C26 C 0.6496(4) 0.8841(2) 0.5264(3) 0.0356(11) Uani 1 1 d .
H26 H 0.6201 0.9088 0.5616 0.043 Uiso 1 1 calc R
O1 O 0.8504(2) 0.88778(12) 0.74582(19) 0.0218(6) Uani 1 1 d .
C31 C 0.8754(3) 0.87521(17) 0.8338(3) 0.0213(8) Uani 1 1 d .
C32 C 0.9545(3) 0.83641(17) 0.8643(3) 0.0221(8) Uani 1 1 d .
C33 C 0.9786(3) 0.82389(18) 0.9552(3) 0.0255(9) Uani 1 1 d .
H33 H 1.0327 0.7986 0.9771 0.031 Uiso 1 1 calc R
C34 C 0.9248(3) 0.84785(19) 1.0142(3) 0.0271(9) Uani 1 1 d .
H34 H 0.9426 0.8393 1.0761 0.033 Uiso 1 1 calc R
C35 C 0.8444(3) 0.88461(18) 0.9818(3) 0.0258(9) Uani 1 1 d .
H35 H 0.8070 0.9006 1.0220 0.031 Uiso 1 1 calc R
C36 C 0.8182(3) 0.89828(17) 0.8915(3) 0.0233(9) Uani 1 1 d .
C37 C 1.0105(3) 0.80824(17) 0.8016(3) 0.0227(9) Uani 1 1 d .
C38 C 1.1165(3) 0.82063(18) 0.8029(3) 0.0260(9) Uani 1 1 d .
C39 C 1.1685(4) 0.79090(18) 0.7487(3) 0.0272(9) Uani 1 1 d .
H39 H 1.2404 0.7990 0.7498 0.033 Uiso 1 1 calc R
C40 C 1.1204(4) 0.75000(18) 0.6932(3) 0.0280(10) Uani 1 1 d .
C41 C 1.0143(4) 0.73957(18) 0.6915(3) 0.0261(9) Uani 1 1 d .
H41 H 0.9793 0.7124 0.6527 0.031 Uiso 1 1 calc R
C42 C 0.9575(3) 0.76768(18) 0.7448(3) 0.0250(9) Uani 1 1 d .
C43 C 1.1768(3) 0.86412(19) 0.8624(3) 0.0278(10) Uani 1 1 d .
H43 H 1.1244 0.8858 0.8864 0.033 Uiso 1 1 calc R
C44 C 1.2338(4) 0.9016(2) 0.8108(4) 0.0350(11) Uani 1 1 d .
H44A H 1.2890 0.8818 0.7897 0.053 Uiso 1 1 calc R
H44B H 1.2660 0.9309 0.8499 0.053 Uiso 1 1 calc R
H44C H 1.1833 0.9163 0.7594 0.053 Uiso 1 1 calc R
C45 C 1.2540(4) 0.8393(2) 0.9423(3) 0.0370(11) Uani 1 1 d .
H45A H 1.2148 0.8174 0.9771 0.056 Uiso 1 1 calc R
H45B H 1.2913 0.8679 0.9803 0.056 Uiso 1 1 calc R
H45C H 1.3052 0.8169 0.9206 0.056 Uiso 1 1 calc R
C46 C 1.1822(4) 0.71816(19) 0.6387(3) 0.0319(10) Uani 1 1 d .
H46 H 1.1349 0.6896 0.6063 0.038 Uiso 1 1 calc R
C47 C 1.2769(5) 0.6911(2) 0.6975(4) 0.0411(12) Uani 1 1 d .
H47A H 1.3283 0.7183 0.7249 0.062 Uiso 1 1 calc R
H47B H 1.3097 0.6668 0.6612 0.062 Uiso 1 1 calc R
H47C H 1.2540 0.6707 0.7446 0.062 Uiso 1 1 calc R
C48 C 1.2186(5) 0.7534(2) 0.5686(4) 0.0437(13) Uani 1 1 d .
H48A H 1.2656 0.7816 0.5989 0.065 Uiso 1 1 calc R
H48B H 1.1569 0.7697 0.5294 0.065 Uiso 1 1 calc R
H48C H 1.2565 0.7313 0.5329 0.065 Uiso 1 1 calc R
C49 C 0.8436(3) 0.75294(18) 0.7452(3) 0.0274(9) Uani 1 1 d .
H49 H 0.8085 0.7856 0.7631 0.033 Uiso 1 1 calc R
C50 C 0.8403(4) 0.7095(2) 0.8151(4) 0.0434(13) Uani 1 1 d .
H50A H 0.7667 0.7025 0.8180 0.065 Uiso 1 1 calc R
H50B H 0.8795 0.7217 0.8738 0.065 Uiso 1 1 calc R
H50C H 0.8724 0.6766 0.7984 0.065 Uiso 1 1 calc R
C51 C 0.7803(4) 0.7349(2) 0.6542(3) 0.0403(12) Uani 1 1 d .
H51A H 0.7890 0.7610 0.6086 0.060 Uiso 1 1 calc R
H51B H 0.7054 0.7323 0.6562 0.060 Uiso 1 1 calc R
H51C H 0.8057 0.6998 0.6395 0.060 Uiso 1 1 calc R
C52 C 0.7236(3) 0.93372(18) 0.8591(3) 0.0230(9) Uani 1 1 d .
C53 C 0.7329(3) 0.98976(19) 0.8611(3) 0.0239(9) Uani 1 1 d .
C54 C 0.6419(3) 1.02074(19) 0.8436(3) 0.0270(9) Uani 1 1 d .
H54 H 0.6484 1.0586 0.8457 0.032 Uiso 1 1 calc R
C55 C 0.5411(3) 0.99801(19) 0.8229(3) 0.0261(9) Uani 1 1 d .
C56 C 0.5342(3) 0.94270(19) 0.8152(3) 0.0288(10) Uani 1 1 d .
H56 H 0.4665 0.9267 0.7968 0.035 Uiso 1 1 calc R
C57 C 0.6237(3) 0.90949(19) 0.8338(3) 0.0266(9) Uani 1 1 d .
C58 C 0.8403(3) 1.01702(19) 0.8856(3) 0.0275(9) Uani 1 1 d .
H58 H 0.8938 0.9919 0.8702 0.033 Uiso 1 1 calc R
C59 C 0.8703(4) 1.0274(2) 0.9870(3) 0.0331(10) Uani 1 1 d .
H59A H 0.8131 1.0470 1.0055 0.050 Uiso 1 1 calc R
H59B H 0.9353 1.0486 1.0012 0.050 Uiso 1 1 calc R
H59C H 0.8815 0.9931 1.0188 0.050 Uiso 1 1 calc R
C60 C 0.8460(4) 1.0690(2) 0.8359(3) 0.0333(11) Uani 1 1 d .
H60A H 0.8191 1.0632 0.7717 0.050 Uiso 1 1 calc R
H60B H 0.9196 1.0811 0.8463 0.050 Uiso 1 1 calc R
H60C H 0.8032 1.0963 0.8574 0.050 Uiso 1 1 calc R
C61 C 0.4426(3) 1.0327(2) 0.8100(3) 0.0304(10) Uani 1 1 d .
H61 H 0.3805 1.0084 0.7909 0.037 Uiso 1 1 calc R
C62 C 0.4371(4) 1.0744(2) 0.7366(4) 0.0465(14) Uani 1 1 d .
H62A H 0.4994 1.0976 0.7511 0.070 Uiso 1 1 calc R
H62B H 0.3731 1.0960 0.7321 0.070 Uiso 1 1 calc R
H62C H 0.4352 1.0564 0.6795 0.070 Uiso 1 1 calc R
C63 C 0.4324(4) 1.0581(3) 0.8984(4) 0.0459(14) Uani 1 1 d .
H63A H 0.4302 1.0300 0.9426 0.069 Uiso 1 1 calc R
H63B H 0.3673 1.0793 0.8892 0.069 Uiso 1 1 calc R
H63C H 0.4932 1.0815 0.9203 0.069 Uiso 1 1 calc R
C64 C 0.6091(3) 0.8492(2) 0.8291(3) 0.0327(11) Uani 1 1 d .
H64 H 0.6806 0.8323 0.8456 0.039 Uiso 1 1 calc R
C65 C 0.5575(6) 0.8306(2) 0.7352(4) 0.0570(17) Uani 1 1 d .
H65A H 0.4849 0.8441 0.7193 0.085 Uiso 1 1 calc R
H65B H 0.5567 0.7914 0.7333 0.085 Uiso 1 1 calc R
H65C H 0.5977 0.8443 0.6927 0.085 Uiso 1 1 calc R
C66 C 0.5457(5) 0.8301(2) 0.8953(4) 0.0508(14) Uani 1 1 d .
H66A H 0.5784 0.8432 0.9552 0.076 Uiso 1 1 calc R
H66B H 0.5443 0.7908 0.8957 0.076 Uiso 1 1 calc R
H66C H 0.4733 0.8438 0.8779 0.076 Uiso 1 1 calc R

loop_
_atom_site_aniso_label
_atom_site_aniso_U_11
_atom_site_aniso_U_22
_atom_site_aniso_U_33
_atom_site_aniso_U_23
_atom_site_aniso_U_13
_atom_site_aniso_U_12
Mo1 0.02187(19) 0.0230(2) 0.02017(19) 0.00096(14) 0.00188(12) -0.00010(14)
C1 0.028(2) 0.033(3) 0.036(3) 0.002(2) 0.012(2) 0.005(2)
N1 0.0210(17) 0.030(2) 0.0217(18) -0.0006(15) 0.0002(14) -0.0021(15)
C11 0.025(2) 0.023(2) 0.024(2) 0.0000(18) 0.0065(17) 0.0001(17)
C12 0.021(2) 0.029(2) 0.021(2) -0.0019(18) 0.0061(17) 0.0012(18)
C13 0.025(2) 0.029(2) 0.031(2) 0.0039(19) -0.0010(18) 0.0066(18)
C14 0.037(3) 0.025(2) 0.035(2) 0.001(2) 0.002(2) 0.000(2)
C15 0.027(2) 0.031(2) 0.030(2) 0.000(2) -0.0009(19) -0.004(2)
C16 0.024(2) 0.027(2) 0.023(2) -0.0005(18) 0.0042(17) 0.0026(18)
C17 0.022(2) 0.030(2) 0.024(2) 0.0010(19) -0.0006(17) 0.0003(18)
C18 0.026(2) 0.046(3) 0.031(2) -0.003(2) 0.0027(19) -0.004(2)
C19 0.028(2) 0.042(3) 0.034(3) 0.006(2) -0.005(2) 0.006(2)
C20 0.023(2) 0.027(2) 0.027(2) -0.0004(19) 0.0021(18) -0.0017(18)
C21 0.042(3) 0.049(3) 0.036(3) 0.003(2) 0.007(2) 0.015(3)
C22 0.032(2) 0.042(3) 0.031(2) -0.003(2) -0.002(2) 0.011(2)
N2 0.0261(18) 0.0270(19) 0.0247(18) -0.0029(16) -0.0001(15) -0.0055(15)
C23 0.043(3) 0.031(2) 0.027(2) 0.001(2) 0.004(2) -0.002(2)
C24 0.050(3) 0.036(3) 0.031(3) -0.003(2) -0.001(2) -0.007(2)
C25 0.033(3) 0.046(3) 0.039(3) -0.003(2) -0.010(2) -0.007(2)
C26 0.029(2) 0.038(3) 0.036(3) -0.004(2) 0.000(2) -0.002(2)
O1 0.0197(14) 0.0253(15) 0.0192(14) 0.0040(12) 0.0017(11) 0.0030(12)
C31 0.0179(19) 0.023(2) 0.022(2) 0.0035(17) 0.0008(16) -0.0014(16)
C32 0.0181(19) 0.024(2) 0.024(2) 0.0033(17) 0.0039(16) -0.0025(16)
C33 0.022(2) 0.026(2) 0.027(2) 0.0045(18) 0.0009(17) -0.0019(17)
C34 0.022(2) 0.036(2) 0.021(2) 0.0069(19) 0.0005(16) -0.0030(18)
C35 0.022(2) 0.030(2) 0.025(2) -0.0023(19) 0.0060(17) -0.0006(18)
C36 0.0172(19) 0.026(2) 0.026(2) -0.0019(17) 0.0023(16) -0.0044(16)
C37 0.022(2) 0.022(2) 0.022(2) 0.0052(17) 0.0019(16) 0.0027(17)
C38 0.025(2) 0.025(2) 0.027(2) 0.0055(19) 0.0027(17) 0.0012(18)
C39 0.025(2) 0.025(2) 0.031(2) 0.0042(19) 0.0062(18) 0.0016(18)
C40 0.033(2) 0.026(2) 0.026(2) 0.0034(18) 0.0094(19) 0.0056(19)
C41 0.033(2) 0.020(2) 0.023(2) -0.0002(18) 0.0027(18) 0.0020(18)
C42 0.026(2) 0.024(2) 0.023(2) 0.0054(18) -0.0020(17) 0.0038(18)
C43 0.020(2) 0.028(2) 0.034(2) -0.006(2) 0.0020(18) 0.0018(18)
C44 0.026(2) 0.034(3) 0.044(3) 0.002(2) 0.006(2) -0.002(2)
C45 0.030(2) 0.047(3) 0.029(2) 0.001(2) -0.004(2) -0.009(2)
C46 0.034(2) 0.029(2) 0.036(2) 0.000(2) 0.013(2) 0.007(2)
C47 0.050(3) 0.035(3) 0.043(3) 0.007(2) 0.020(2) 0.018(2)
C48 0.058(3) 0.042(3) 0.038(3) 0.006(2) 0.025(3) 0.017(3)
C49 0.024(2) 0.028(2) 0.028(2) 0.0001(19) 0.0016(18) -0.0030(18)
C50 0.035(3) 0.053(3) 0.040(3) 0.012(3) 0.004(2) -0.009(2)
C51 0.035(3) 0.045(3) 0.038(3) -0.004(2) -0.001(2) -0.009(2)
C52 0.017(2) 0.032(2) 0.020(2) -0.0024(18) 0.0044(16) 0.0010(18)
C53 0.0172(19) 0.034(2) 0.020(2) -0.0037(18) 0.0034(16) -0.0019(17)
C54 0.024(2) 0.025(2) 0.031(2) 0.0016(19) 0.0034(18) 0.0006(18)
C55 0.0154(19) 0.030(2) 0.032(2) 0.0025(19) 0.0023(17) 0.0036(17)
C56 0.0155(19) 0.034(3) 0.035(2) -0.002(2) 0.0012(18) -0.0003(18)
C57 0.020(2) 0.030(2) 0.029(2) -0.0038(19) 0.0033(17) 0.0017(18)
C58 0.018(2) 0.032(2) 0.032(2) -0.002(2) 0.0029(17) -0.0010(18)
C59 0.027(2) 0.034(3) 0.034(3) -0.006(2) -0.0029(19) -0.003(2)
C60 0.028(2) 0.038(3) 0.035(3) -0.007(2) 0.008(2) -0.008(2)
C61 0.019(2) 0.034(3) 0.036(3) 0.002(2) 0.0028(18) 0.0030(19)
C62 0.029(3) 0.045(3) 0.067(4) 0.018(3) 0.013(3) 0.010(2)
C63 0.028(3) 0.055(4) 0.053(3) -0.008(3) 0.006(2) 0.014(2)
C64 0.017(2) 0.033(3) 0.047(3) -0.001(2) 0.0033(19) 0.0013(18)
C65 0.087(5) 0.035(3) 0.044(3) -0.009(3) 0.002(3) -0.013(3)
C66 0.054(3) 0.040(3) 0.060(4) 0.013(3) 0.016(3) 0.004(3)

loop_
_atom_type_symbol
_atom_type_description
_atom_type_scat_dispersion_real
_atom_type_scat_dispersion_imag
_atom_type_scat_source
C C 0.0181 0.0091 'International Tables Vol C Tables 4.2.6.8 and 6.1.1.4'
H H 0.0000 0.0000 'International Tables Vol C Tables 4.2.6.8 and 6.1.1.4'
N N 0.0311 0.0180 'International Tables Vol C Tables 4.2.6.8 and 6.1.1.4'
O O 0.0492 0.0322 'International Tables Vol C Tables 4.2.6.8 and 6.1.1.4'
Mo Mo -0.0483 2.7339 'International Tables Vol C Tables 4.2.6.8 and 6.1.1.4'

loop_
_geom_angle_atom_site_label_1
_geom_angle_atom_site_label_2
_geom_angle_atom_site_label_3
_geom_angle
N1 Mo1 C1 100.1(2)
N1 Mo1 O1 119.68(15)
C1 Mo1 O1 113.11(17)
N1 Mo1 N2 109.59(16)
C1 Mo1 N2 99.30(19)
O1 Mo1 N2 112.54(14)
Mo1 C1 H1A 105(3)
Mo1 C1 H1B 131(3)
H1A C1 H1B 124(5)
C11 N1 Mo1 171.1(3)
N1 C11 C16 118.9(4)
N1 C11 C12 119.1(4)
C16 C11 C12 122.0(4)
C13 C12 C11 117.6(4)
C13 C12 C17 121.7(4)
C11 C12 C17 120.6(4)
C12 C13 C14 121.5(4)
C12 C13 H13 119.2
C14 C13 H13 119.2
C15 C14 C13 119.9(4)
C15 C14 H14 120.0
C13 C14 H14 120.0
C14 C15 C16 121.5(4)
C14 C15 H15 119.3
C16 C15 H15 119.3
C15 C16 C11 117.5(4)
C15 C16 C20 120.9(4)
C11 C16 C20 121.6(4)
C12 C17 C19 113.7(4)
C12 C17 C18 109.7(4)
C19 C17 C18 110.3(4)
C12 C17 H17 107.6
C19 C17 H17 107.6
C18 C17 H17 107.6
C17 C18 H18A 109.5
C17 C18 H18B 109.5
H18A C18 H18B 109.5
C17 C18 H18C 109.5
H18A C18 H18C 109.5
H18B C18 H18C 109.5
C17 C19 H19A 109.5
C17 C19 H19B 109.5
H19A C19 H19B 109.5
C17 C19 H19C 109.5
H19A C19 H19C 109.5
H19B C19 H19C 109.5
C16 C20 C21 110.5(4)
C16 C20 C22 112.8(4)
C21 C20 C22 110.1(4)
C16 C20 H20 107.8
C21 C20 H20 107.8
C22 C20 H20 107.8
C20 C21 H21A 109.5
C20 C21 H21B 109.5
H21A C21 H21B 109.5
C20 C21 H21C 109.5
H21A C21 H21C 109.5
H21B C21 H21C 109.5
C20 C22 H22A 109.5
C20 C22 H22B 109.5
H22A C22 H22B 109.5
C20 C22 H22C 109.5
H22A C22 H22C 109.5
H22B C22 H22C 109.5
C23 N2 C26 106.7(4)
C23 N2 Mo1 131.8(3)
C26 N2 Mo1 120.2(3)
C24 C23 N2 109.6(5)
C24 C23 H23 125.2
N2 C23 H23 125.2
C23 C24 C25 107.3(5)
C23 C24 H24 126.4
C25 C24 H24 126.4
C26 C25 C24 106.8(5)
C26 C25 H25 126.6
C24 C25 H25 126.6
C25 C26 N2 109.7(5)
C25 C26 H26 125.1
N2 C26 H26 125.1
C31 O1 Mo1 160.3(3)
O1 C31 C36 119.3(4)
O1 C31 C32 119.3(4)
C36 C31 C32 121.3(4)
C33 C32 C31 118.3(4)
C33 C32 C37 120.0(4)
C31 C32 C37 121.8(4)
C34 C33 C32 121.1(4)
C34 C33 H33 119.5
C32 C33 H33 119.5
C33 C34 C35 119.5(4)
C33 C34 H34 120.2
C35 C34 H34 120.2
C36 C35 C34 121.1(4)
C36 C35 H35 119.4
C34 C35 H35 119.4
C35 C36 C31 118.6(4)
C35 C36 C52 118.5(4)
C31 C36 C52 122.7(4)
C38 C37 C42 120.8(4)
C38 C37 C32 119.7(4)
C42 C37 C32 119.5(4)
C39 C38 C37 118.2(4)
C39 C38 C43 119.0(4)
C37 C38 C43 122.8(4)
C40 C39 C38 123.0(4)
C40 C39 H39 118.5
C38 C39 H39 118.5
C39 C40 C41 117.5(4)
C39 C40 C46 120.3(4)
C41 C40 C46 122.2(4)
C40 C41 C42 122.4(4)
C40 C41 H41 118.8
C42 C41 H41 118.8
C41 C42 C37 118.0(4)
C41 C42 C49 120.9(4)
C37 C42 C49 120.9(4)
C44 C43 C38 112.0(4)
C44 C43 C45 110.9(4)
C38 C43 C45 110.7(4)
C44 C43 H43 107.7
C38 C43 H43 107.7
C45 C43 H43 107.7
C43 C44 H44A 109.5
C43 C44 H44B 109.5
H44A C44 H44B 109.5
C43 C44 H44C 109.5
H44A C44 H44C 109.5
H44B C44 H44C 109.5
C43 C45 H45A 109.5
C43 C45 H45B 109.5
H45A C45 H45B 109.5
C43 C45 H45C 109.5
H45A C45 H45C 109.5
H45B C45 H45C 109.5
C40 C46 C47 111.5(4)
C40 C46 C48 111.5(4)
C47 C46 C48 109.8(4)
C40 C46 H46 108.0
C47 C46 H46 108.0
C48 C46 H46 108.0
C46 C47 H47A 109.5
C46 C47 H47B 109.5
H47A C47 H47B 109.5
C46 C47 H47C 109.5
H47A C47 H47C 109.5
H47B C47 H47C 109.5
C46 C48 H48A 109.5
C46 C48 H48B 109.5
H48A C48 H48B 109.5
C46 C48 H48C 109.5
H48A C48 H48C 109.5
H48B C48 H48C 109.5
C42 C49 C51 113.5(4)
C42 C49 C50 110.4(4)
C51 C49 C50 109.8(4)
C42 C49 H49 107.6
C51 C49 H49 107.6
C50 C49 H49 107.6
C49 C50 H50A 109.5
C49 C50 H50B 109.5
H50A C50 H50B 109.5
C49 C50 H50C 109.5
H50A C50 H50C 109.5
H50B C50 H50C 109.5
C49 C51 H51A 109.5
C49 C51 H51B 109.5
H51A C51 H51B 109.5
C49 C51 H51C 109.5
H51A C51 H51C 109.5
H51B C51 H51C 109.5
C53 C52 C57 120.3(4)
C53 C52 C36 121.2(4)
C57 C52 C36 118.3(4)
C54 C53 C52 119.1(4)
C54 C53 C58 119.5(4)
C52 C53 C58 121.3(4)
C53 C54 C55 122.1(4)
C53 C54 H54 118.9
C55 C54 H54 118.9
C56 C55 C54 117.6(4)
C56 C55 C61 121.2(4)
C54 C55 C61 121.1(4)
C55 C56 C57 122.3(4)
C55 C56 H56 118.8
C57 C56 H56 118.8
C56 C57 C52 118.3(4)
C56 C57 C64 119.1(4)
C52 C57 C64 122.6(4)
C60 C58 C53 113.6(4)
C60 C58 C59 109.5(4)
C53 C58 C59 110.0(4)
C60 C58 H58 107.8
C53 C58 H58 107.8
C59 C58 H58 107.8
C58 C59 H59A 109.5
C58 C59 H59B 109.5
H59A C59 H59B 109.5
C58 C59 H59C 109.5
H59A C59 H59C 109.5
H59B C59 H59C 109.5
C58 C60 H60A 109.5
C58 C60 H60B 109.5
H60A C60 H60B 109.5
C58 C60 H60C 109.5
H60A C60 H60C 109.5
H60B C60 H60C 109.5
C55 C61 C62 112.9(4)
C55 C61 C63 110.6(4)
C62 C61 C63 111.7(5)
C55 C61 H61 107.1
C62 C61 H61 107.1
C63 C61 H61 107.1
C61 C62 H62A 109.5
C61 C62 H62B 109.5
H62A C62 H62B 109.5
C61 C62 H62C 109.5
H62A C62 H62C 109.5
H62B C62 H62C 109.5
C61 C63 H63A 109.5
C61 C63 H63B 109.5
H63A C63 H63B 109.5
C61 C63 H63C 109.5
H63A C63 H63C 109.5
H63B C63 H63C 109.5
C66 C64 C57 111.2(4)
C66 C64 C65 110.2(5)
C57 C64 C65 111.9(4)
C66 C64 H64 107.8
C57 C64 H64 107.8
C65 C64 H64 107.8
C64 C65 H65A 109.5
C64 C65 H65B 109.5
H65A C65 H65B 109.5
C64 C65 H65C 109.5
H65A C65 H65C 109.5
H65B C65 H65C 109.5
C64 C66 H66A 109.5
C64 C66 H66B 109.5
H66A C66 H66B 109.5
C64 C66 H66C 109.5
H66A C66 H66C 109.5
H66B C66 H66C 109.5

loop_
_geom_bond_atom_site_label_1
_geom_bond_atom_site_label_2
_geom_bond_distance
Mo1 N1 1.737(4)
Mo1 C1 1.892(5)
Mo1 O1 1.911(3)
Mo1 N2 2.035(4)
C1 H1A 0.947(19)
C1 H1B 0.96(2)
N1 C11 1.387(6)
C11 C16 1.414(6)
C11 C12 1.415(6)
C12 C13 1.390(7)
C12 C17 1.512(6)
C13 C14 1.393(7)
C13 H13 0.9500
C14 C15 1.382(7)
C14 H14 0.9500
C15 C16 1.400(7)
C15 H15 0.9500
C16 C20 1.510(6)
C17 C19 1.538(6)
C17 C18 1.538(6)
C17 H17 1.0000
C18 H18A 0.9800
C18 H18B 0.9800
C18 H18C 0.9800
C19 H19A 0.9800
C19 H19B 0.9800
C19 H19C 0.9800
C20 C21 1.517(7)
C20 C22 1.529(6)
C20 H20 1.0000
C21 H21A 0.9800
C21 H21B 0.9800
C21 H21C 0.9800
C22 H22A 0.9800
C22 H22B 0.9800
C22 H22C 0.9800
N2 C23 1.375(6)
N2 C26 1.388(6)
C23 C24 1.360(7)
C23 H23 0.9500
C24 C25 1.421(8)
C24 H24 0.9500
C25 C26 1.356(7)
C25 H25 0.9500
C26 H26 0.9500
O1 C31 1.352(5)
C31 C36 1.394(6)
C31 C32 1.416(6)
C32 C33 1.394(6)
C32 C37 1.498(6)
C33 C34 1.390(6)
C33 H33 0.9500
C34 C35 1.397(6)
C34 H34 0.9500
C35 C36 1.393(6)
C35 H35 0.9500
C36 C52 1.507(6)
C37 C38 1.404(6)
C37 C42 1.414(6)
C38 C39 1.392(6)
C38 C43 1.521(6)
C39 C40 1.388(7)
C39 H39 0.9500
C40 C41 1.394(7)
C40 C46 1.504(6)
C41 C42 1.401(6)
C41 H41 0.9500
C42 C49 1.523(6)
C43 C44 1.516(7)
C43 C45 1.534(6)
C43 H43 1.0000
C44 H44A 0.9800
C44 H44B 0.9800
C44 H44C 0.9800
C45 H45A 0.9800
C45 H45B 0.9800
C45 H45C 0.9800
C46 C47 1.516(7)
C46 C48 1.537(7)
C46 H46 1.0000
C47 H47A 0.9800
C47 H47B 0.9800
C47 H47C 0.9800
C48 H48A 0.9800
C48 H48B 0.9800
C48 H48C 0.9800
C49 C51 1.525(6)
C49 C50 1.531(7)
C49 H49 1.0000
C50 H50A 0.9800
C50 H50B 0.9800
C50 H50C 0.9800
C51 H51A 0.9800
C51 H51B 0.9800
C51 H51C 0.9800
C52 C53 1.404(6)
C52 C57 1.407(6)
C53 C54 1.387(6)
C53 C58 1.522(6)
C54 C55 1.398(6)
C54 H54 0.9500
C55 C56 1.387(7)
C55 C61 1.520(6)
C56 C57 1.405(6)
C56 H56 0.9500
C57 C64 1.517(7)
C58 C60 1.514(7)
C58 C59 1.539(6)
C58 H58 1.0000
C59 H59A 0.9800
C59 H59B 0.9800
C59 H59C 0.9800
C60 H60A 0.9800
C60 H60B 0.9800
C60 H60C 0.9800
C61 C62 1.522(7)
C61 C63 1.527(7)
C61 H61 1.0000
C62 H62A 0.9800
C62 H62B 0.9800
C62 H62C 0.9800
C63 H63A 0.9800
C63 H63B 0.9800
C63 H63C 0.9800
C64 C66 1.514(7)
C64 C65 1.521(7)
C64 H64 1.0000
C65 H65A 0.9800
C65 H65B 0.9800
C65 H65C 0.9800
C66 H66A 0.9800
C66 H66B 0.9800
C66 H66C 0.9800

loop_
_cod_related_entry_id
_cod_related_entry_database
_cod_related_entry_code
1 ChemSpider 30659680
